data_4114770
loop_
_publ_author_name
'Glenn P. Bartholomew'
'Guillermo C. Bazan'

_publ_section_title
;
 Synthesis, Characterization, and Spectroscopy of
 4,7,12,15-[2.2]Paracyclophane Containing Donor and Acceptor Groups:
 Impact of Substitution Patterns on Through-Space Charge Transfer
;
_journal_name_full 'Journal of the American Chemical Society'
_journal_page_first 5183
_journal_page_last 5196
_journal_paper_doi 10.1021/ja0121383
_journal_volume 124
_journal_year 2002
_chemical_formula_sum 'C96 H140 N4'
_chemical_formula_weight 1350.12
_chemical_name_systematic 4,7,12,15-tetra(4'-dihexylaminostyryl)[2.2]paracyclophane
_space_group_IT_number 15
_symmetry_cell_setting monoclinic
_symmetry_space_group_name_Hall '-C 2yc'
_symmetry_space_group_name_H-M 'C 1 2/c 1'
_atom_sites_solution_hydrogens geom
_atom_sites_solution_primary direct
_atom_sites_solution_secondary difmap
_audit_creation_method SHELXL
_cell_angle_alpha 90.00
_cell_angle_beta 131.1180(10)
_cell_angle_gamma 90.00
_cell_formula_units_Z 4
_cell_length_a 31.858(3)
_cell_length_b 16.2284(13)
_cell_length_c 21.780(2)
_cell_measurement_temperature 293(2)
_cell_volume 8483.1(13)
_computing_structure_refinement 'SHELXL-93 (Sheldrick, 1993)'
_computing_structure_solution 'SHELXS-86 (Sheldrick, 1990)'
_diffrn_ambient_temperature 293(2)
_diffrn_radiation_monochromator graphite
_diffrn_radiation_source 'fine-focus sealed tube'
_diffrn_radiation_type MoK\a
_diffrn_radiation_wavelength 0.71073
_diffrn_reflns_av_R_equivalents 0.0718
_diffrn_reflns_av_sigmaI/netI 0.0371
_diffrn_reflns_limit_h_max 42
_diffrn_reflns_limit_h_min -42
_diffrn_reflns_limit_k_max 21
_diffrn_reflns_limit_k_min -20
_diffrn_reflns_limit_l_max 28
_diffrn_reflns_limit_l_min -27
_diffrn_reflns_number 28312
_diffrn_reflns_theta_max 22.00
_diffrn_reflns_theta_min 1.51
_exptl_absorpt_coefficient_mu 0.060
_exptl_crystal_density_diffrn 1.057
_exptl_crystal_F_000 2976
_refine_diff_density_max 0.416
_refine_diff_density_min -0.237
_refine_diff_density_rms 0.052
_refine_ls_extinction_method none
_refine_ls_goodness_of_fit_all 2.343
_refine_ls_goodness_of_fit_obs 3.033
_refine_ls_matrix_type full
_refine_ls_number_parameters 512
_refine_ls_number_reflns 5163
_refine_ls_number_restraints 12
_refine_ls_restrained_S_all 2.474
_refine_ls_restrained_S_obs 3.060
_refine_ls_R_factor_all 0.1650
_refine_ls_R_factor_obs 0.1037
_refine_ls_shift/esd_max -0.423
_refine_ls_shift/esd_mean 0.028
_refine_ls_structure_factor_coef Fsqd
_refine_ls_weighting_details 'w=1/[\s^2^(Fo^2^)+(0.0500P)^2^+0.0000P] where P=(Fo^2^+2Fc^2^)/3'
_refine_ls_weighting_scheme calc
_refine_ls_wR_factor_all 0.2678
_refine_ls_wR_factor_obs 0.2375
_reflns_number_observed 2898
_reflns_number_total 5204
_reflns_observed_criterion >2sigma(I)
_cod_data_source_file ja0121383_3.cif
_cod_data_source_block datam
_cod_depositor_comments
;
The following automatic conversions were performed:

'_refine_ls_weighting_scheme' value 'calc
w=1/[\s^2^(Fo^2^)+(0.0500P)^2^+0.0000P] where P=(Fo^2^+2Fc^2^)/3' was
changed to 'calc'. New tag '_refine_ls_weighting_details' was
created. The value of the new tag was set to
'w=1/[\s^2^(Fo^2^)+(0.0500P)^2^+0.0000P] where P=(Fo^2^+2Fc^2^)/3'.

Automatic conversion script
Id: cif_fix_values 3143 2015-03-26 13:38:13Z robertas 
;
_cod_original_cell_volume 8483.1(12)
_cod_database_code 4114770

loop_
_symmetry_equiv_pos_as_xyz
'x, y, z'
'-x, y, -z+1/2'
'x+1/2, y+1/2, z'
'-x+1/2, y+1/2, -z+1/2'
'-x, -y, -z'
'x, -y, z-1/2'
'-x+1/2, -y+1/2, -z'
'x+1/2, -y+1/2, z-1/2'

loop_
_atom_site_aniso_label
_atom_site_aniso_U_11
_atom_site_aniso_U_22
_atom_site_aniso_U_33
_atom_site_aniso_U_23
_atom_site_aniso_U_13
_atom_site_aniso_U_12
N1 0.116(4) 0.060(3) 0.082(3) 0.013(3) 0.069(3) 0.012(3)
N2 0.133(5) 0.092(4) 0.091(4) 0.028(4) 0.058(4) 0.031(4)
C11 0.075(4) 0.050(3) 0.077(4) 0.009(3) 0.051(3) 0.004(3)
C12 0.085(4) 0.048(3) 0.074(4) 0.001(3) 0.051(4) 0.002(3)
C13 0.084(4) 0.066(4) 0.068(4) 0.000(3) 0.052(4) -0.001(3)
C14 0.071(4) 0.055(3) 0.064(4) 0.004(3) 0.048(3) 0.005(3)
C15 0.126(5) 0.061(4) 0.085(5) -0.001(4) 0.079(4) 0.013(3)
C16 0.116(5) 0.062(4) 0.073(5) 0.007(4) 0.066(4) 0.005(3)
C17 0.080(4) 0.054(3) 0.075(4) 0.010(3) 0.056(3) 0.005(3)
C18 0.079(4) 0.062(4) 0.067(4) -0.002(3) 0.054(4) -0.004(3)
C21 0.073(4) 0.059(3) 0.067(4) 0.008(3) 0.052(3) 0.006(3)
C22 0.070(4) 0.057(4) 0.074(4) -0.002(3) 0.050(4) -0.005(3)
C23 0.056(3) 0.062(3) 0.063(3) 0.002(3) 0.038(3) -0.001(2)
C24 0.058(3) 0.058(3) 0.062(4) 0.009(3) 0.040(3) 0.010(2)
C25 0.078(4) 0.049(3) 0.067(4) -0.001(3) 0.052(3) 0.002(3)
C26 0.071(4) 0.057(3) 0.059(3) -0.001(3) 0.047(3) 0.003(3)
C27 0.079(4) 0.066(3) 0.055(3) -0.004(2) 0.036(3) -0.008(3)
C28 0.097(4) 0.055(3) 0.064(4) 0.004(2) 0.056(4) 0.009(3)
C31 0.088(4) 0.060(4) 0.074(4) 0.025(3) 0.051(4) 0.025(3)
C32 0.084(5) 0.067(4) 0.081(5) -0.001(4) 0.025(4) 0.006(3)
C33 0.094(5) 0.062(4) 0.073(5) 0.002(4) 0.029(4) 0.006(3)
C34 0.066(4) 0.051(3) 0.069(4) 0.003(3) 0.044(3) -0.001(3)
C35 0.071(4) 0.069(4) 0.068(4) 0.002(3) 0.039(4) 0.000(3)
C36 0.091(5) 0.066(4) 0.083(5) 0.003(4) 0.055(4) 0.006(4)
C37 0.071(4) 0.064(4) 0.063(4) 0.006(3) 0.045(3) 0.001(3)
C38 0.067(4) 0.065(4) 0.058(4) 0.005(3) 0.038(3) 0.002(3)
C41 0.107(5) 0.083(4) 0.112(5) 0.021(3) 0.084(4) 0.013(3)
C42 0.111(6) 0.122(5) 0.134(7) 0.023(5) 0.078(5) 0.002(4)
C43 0.147(8) 0.217(10) 0.096(7) -0.017(6) 0.054(6) -0.042(6)
C44 0.577(32) 0.353(19) 0.220(14) -0.116(14) 0.315(20) -0.193(20)
C45 0.165(12) 1.156(65) 0.143(13) 0.162(25) 0.066(10) 0.049(22)
C46 0.618(38) 0.246(15) 0.279(20) -0.026(14) 0.251(24) 0.084(19)
C51 0.100(5) 0.065(4) 0.091(4) 0.010(3) 0.055(4) 0.012(3)
C52 0.133(7) 0.092(5) 0.130(7) 0.003(5) 0.044(5) 0.014(5)
C53 0.223(13) 0.158(9) 0.150(8) 0.011(7) 0.095(8) -0.030(8)
C54 0.152(12) 0.211(12) 0.348(17) 0.018(11) 0.136(12) -0.057(10)
C55 0.197(18) 0.260(16) 0.540(33) 0.096(17) 0.194(20) 0.014(13)
C56 0.146(9) 0.215(11) 0.344(16) -0.001(10) 0.114(10) -0.044(8)
C61 0.207(10) 0.258(13) 0.109(7) 0.060(7) 0.101(7) 0.114(10)
C62 0.280(15) 0.372(21) 0.262(15) 0.156(15) 0.211(14) 0.058(15)
C63 0.289(18) 0.179(12) 0.292(16) -0.091(11) 0.177(14) -0.101(12)
C64 0.259(17) 0.135(9) 0.546(30) 0.038(13) 0.266(20) -0.012(9)
C65 0.408(38) 0.679(57) 0.750(61) -0.243(47) 0.479(46) -0.267(40)
C66 0.311(20) 0.268(16) 0.541(27) 0.110(18) 0.296(20) -0.033(14)
C71 0.284(14) 0.150(7) 0.387(19) 0.154(10) 0.298(16) 0.129(8)
C72 0.239(11) 0.154(7) 0.245(12) 0.074(7) 0.213(11) 0.084(7)
C73 0.117(7) 0.222(10) 0.125(8) 0.060(7) 0.078(6) 0.042(7)
C74 0.113(9) 0.321(18) 0.239(16) 0.015(14) 0.091(10) 0.022(10)
C75 0.161(12) 0.517(32) 0.140(12) 0.068(16) 0.067(11) 0.078(16)
C76 0.129(10) 0.446(26) 0.325(22) -0.161(19) 0.071(12) -0.019(13)

loop_
_atom_site_label
_atom_site_type_symbol
_atom_site_fract_x
_atom_site_fract_y
_atom_site_fract_z
_atom_site_U_iso_or_equiv
_atom_site_thermal_displace_type
_atom_site_occupancy
_atom_site_calc_flag
_atom_site_refinement_flags
N1 N -0.0349(2) 0.7565(2) 0.0168(3) 0.0837(14) Uani 1 d .
N2 N 0.1859(3) -0.2844(4) 0.5170(4) 0.118(2) Uani 1 d .
C11 C -0.0208(2) 0.6835(3) 0.0584(3) 0.0667(14) Uani 1 d .
C12 C 0.0064(2) 0.6814(3) 0.1414(4) 0.070(2) Uani 1 d .
H12 H 0.0171(17) 0.7327(26) 0.1718(25) 0.075(15) Uiso 1 d .
C13 C 0.0210(2) 0.6071(3) 0.1825(4) 0.0706(15) Uani 1 d .
H13 H 0.0387(15) 0.6103(21) 0.2417(25) 0.058(13) Uiso 1 d .
C14 C 0.0091(2) 0.5319(3) 0.1452(3) 0.0611(13) Uani 1 d .
C15 C -0.0183(3) 0.5353(4) 0.0626(4) 0.083(2) Uani 1 d .
H15 H -0.0212(16) 0.4877(25) 0.0397(24) 0.061(14) Uiso 1 d .
C16 C -0.0318(3) 0.6080(3) 0.0216(4) 0.080(2) Uani 1 d .
H16 H -0.0511(18) 0.6093(25) -0.0339(29) 0.075(17) Uiso 1 d .
C17 C 0.0255(2) 0.4551(3) 0.1920(3) 0.0656(14) Uani 1 d .
H17 H 0.0444(22) 0.4669(29) 0.2603(35) 0.132(20) Uiso 1 d .
C18 C 0.0127(2) 0.3786(3) 0.1621(4) 0.0651(14) Uani 1 d .
H18 H -0.0113(17) 0.3630(25) 0.1045(27) 0.075(16) Uiso 1 d .
C21 C 0.0310(2) 0.3020(3) 0.2092(3) 0.0610(13) Uani 1 d .
C22 C 0.0663(2) 0.3030(3) 0.2941(4) 0.0647(15) Uani 1 d .
H22 H 0.0746(19) 0.3518(28) 0.3170(29) 0.085(18) Uiso 1 d .
C23 C 0.0810(2) 0.2334(3) 0.3410(3) 0.0606(13) Uani 1 d .
C24 C 0.0712(2) 0.1566(3) 0.3041(3) 0.0593(13) Uani 1 d .
C25 C 0.0351(2) 0.1548(3) 0.2192(3) 0.0613(14) Uani 1 d .
H25 H 0.0235(15) 0.1040(24) 0.1908(22) 0.054(13) Uiso 1 d .
C26 C 0.0102(2) 0.2249(3) 0.1715(3) 0.0596(13) Uani 1 d .
C27 C 0.0951(2) 0.2421(3) 0.4215(3) 0.0734(15) Uani 1 d .
H27A H 0.1048(2) 0.2990(3) 0.4396(3) 0.088 Uiso 1 calc R
H27B H 0.1271(2) 0.2080(3) 0.4619(3) 0.088 Uiso 1 calc R
C28 C -0.0443(2) 0.2158(3) 0.0861(3) 0.0701(15) Uani 1 d .
H28A H -0.0490(2) 0.1588(3) 0.0691(3) 0.084 Uiso 1 calc R
H28B H -0.0438(2) 0.2495(3) 0.0498(3) 0.084 Uiso 1 calc R
C31 C 0.1600(2) -0.2158(3) 0.4726(4) 0.075(2) Uani 1 d .
C32 C 0.1778(3) -0.1390(4) 0.5063(4) 0.100(2) Uani 1 d .
H32 H 0.2095(26) -0.1275(33) 0.5613(38) 0.129(24) Uiso 1 d .
C33 C 0.1515(3) -0.0686(4) 0.4602(4) 0.097(2) Uani 1 d .
H33 H 0.1666(17) -0.0163(28) 0.4906(26) 0.078(15) Uiso 1 d .
C34 C 0.1065(2) -0.0705(3) 0.3781(3) 0.0618(13) Uani 1 d .
C35 C 0.0881(2) -0.1476(3) 0.3443(4) 0.074(2) Uani 1 d .
H35 H 0.0539(19) -0.1537(23) 0.2825(28) 0.074(14) Uiso 1 d .
C36 C 0.1140(3) -0.2190(4) 0.3906(4) 0.082(2) Uani 1 d .
H36 H 0.1021(22) -0.2628(29) 0.3654(31) 0.092(21) Uiso 1 d .
C37 C 0.0802(2) 0.0031(3) 0.3278(4) 0.0650(14) Uani 1 d .
H37 H 0.0509(17) -0.0048(22) 0.2667(27) 0.062(14) Uiso 1 d .
C38 C 0.0929(2) 0.0802(3) 0.3526(4) 0.0656(14) Uani 1 d .
H38 H 0.1227(16) 0.0899(21) 0.4119(26) 0.053(13) Uiso 1 d .
C41 C -0.0638(3) 0.7560(3) -0.0709(4) 0.091(2) Uani 1 d D
H41A H -0.0492(3) 0.7114(3) -0.0818(4) 0.110 Uiso 1 calc R
H41B H -0.0563(3) 0.8074(3) -0.0849(4) 0.110 Uiso 1 calc R
C42 C -0.1250(3) 0.7456(4) -0.1226(5) 0.124(2) Uani 1 d D
H42A H -0.1402(3) 0.7938(4) -0.1169(5) 0.149 Uiso 1 calc R
H42B H -0.1322(3) 0.6982(4) -0.1035(5) 0.149 Uiso 1 calc R
C43 C -0.1540(4) 0.7337(6) -0.2109(5) 0.174(4) Uani 1 d D
H43A H -0.1841(4) 0.7734(6) -0.2429(5) 0.208 Uiso 1 calc R
H43B H -0.1278(4) 0.7454(6) -0.2185(5) 0.208 Uiso 1 calc R
C44 C -0.1751(8) 0.6574(9) -0.2399(9) 0.343(11) Uani 1 d D
H44A H -0.2044(8) 0.6542(9) -0.2374(9) 0.412 Uiso 1 calc R
H44B H -0.1457(8) 0.6218(9) -0.1963(9) 0.412 Uiso 1 calc R
C45 C -0.1998(6) 0.6068(16) -0.3187(8) 0.515(21) Uani 1 d D
H45A H -0.1835(6) 0.6218(16) -0.3423(8) 0.618 Uiso 1 calc R
H45B H -0.1977(6) 0.5477(16) -0.3105(8) 0.618 Uiso 1 calc R
C46 C -0.2544(8) 0.6389(9) -0.3629(10) 0.414(14) Uani 1 d D
H46A H -0.2775(30) 0.5978(57) -0.3663(134) 0.622 Uiso 1 calc R
H46B H -0.2698(41) 0.6538(146) -0.4169(53) 0.622 Uiso 1 calc R
H46C H -0.2528(16) 0.6868(95) -0.3355(85) 0.622 Uiso 1 calc R
C51 C -0.0269(3) 0.8360(3) 0.0523(4) 0.092(2) Uani 1 d .
H51A H -0.0268(3) 0.8307(3) 0.0968(4) 0.110 Uiso 1 calc R
H51B H -0.0572(3) 0.8725(3) 0.0117(4) 0.110 Uiso 1 calc R
C52 C 0.0302(3) 0.8729(5) 0.0848(5) 0.151(3) Uani 1 d .
H52A H 0.0594(3) 0.8350(5) 0.1251(5) 0.181 Uiso 1 calc R
H52B H 0.0296(3) 0.8738(5) 0.0397(5) 0.181 Uiso 1 calc R
C53 C 0.0446(5) 0.9488(6) 0.1182(6) 0.198(4) Uani 1 d .
H53A H 0.0406(5) 0.9495(6) 0.1587(6) 0.238 Uiso 1 calc R
H53B H 0.0174(5) 0.9872(6) 0.0757(6) 0.238 Uiso 1 calc R
C54 C 0.1005(6) 0.9818(8) 0.1574(10) 0.259(7) Uani 1 d D
H54A H 0.0970(6) 1.0403(8) 0.1622(10) 0.311 Uiso 1 calc R
H54B H 0.1238(6) 0.9605(8) 0.2126(10) 0.311 Uiso 1 calc R
C55 C 0.1325(7) 0.9787(10) 0.1404(12) 0.370(13) Uani 1 d D
H55A H 0.1132(7) 1.0027(10) 0.0870(12) 0.444 Uiso 1 calc R
H55B H 0.1404(7) 0.9216(10) 0.1383(12) 0.444 Uiso 1 calc R
C56 C 0.1895(5) 1.0263(6) 0.2055(8) 0.271(7) Uani 1 d D
H56A H 0.2131(21) 1.0185(62) 0.1931(43) 0.407 Uiso 1 calc R
H56B H 0.2077(25) 1.0051(53) 0.2590(11) 0.407 Uiso 1 calc R
H56C H 0.1822(6) 1.0840(13) 0.2038(54) 0.407 Uiso 1 calc R
C61 C 0.1567(4) -0.3799(7) 0.4879(5) 0.194(5) Uani 1 d D
H61A H 0.1695(4) -0.4136(7) 0.5342(5) 0.233 Uiso 1 calc R
H61B H 0.1163(4) -0.3773(7) 0.4495(5) 0.233 Uiso 1 calc R
C62 C 0.1763(6) -0.4074(10) 0.4523(9) 0.280(8) Uani 1 d D
H62A H 0.2165(6) -0.4038(10) 0.4874(9) 0.335 Uiso 1 calc R
H62B H 0.1583(6) -0.3822(10) 0.3998(9) 0.335 Uiso 1 calc R
C63 C 0.1534(6) -0.5026(8) 0.4456(9) 0.264(6) Uani 1 d D
H63A H 0.1250(6) -0.5005(8) 0.4498(9) 0.317 Uiso 1 calc R
H63B H 0.1371(6) -0.5265(8) 0.3932(9) 0.317 Uiso 1 calc R
C64 C 0.2019(7) -0.5552(7) 0.5138(12) 0.312(10) Uani 1 d D
H64A H 0.2087(7) -0.5357(7) 0.5618(12) 0.375 Uiso 1 calc R
H64B H 0.1856(7) -0.6095(7) 0.5029(12) 0.375 Uiso 1 calc R
C65 C 0.2562(9) -0.5721(13) 0.5432(17) 0.536(26) Uani 1 d D
H65A H 0.2574(9) -0.5748(13) 0.4998(17) 0.643 Uiso 1 calc R
H65B H 0.2839(9) -0.5333(13) 0.5847(17) 0.643 Uiso 1 calc R
C66 C 0.2608(8) -0.6499(9) 0.5753(13) 0.361(11) Uani 1 d D
H66A H 0.2867(64) -0.6470(30) 0.6337(14) 0.541 Uiso 1 calc R
H66B H 0.2738(79) -0.6892(26) 0.5581(99) 0.541 Uiso 1 calc R
H66C H 0.2250(19) -0.6667(56) 0.5560(100) 0.541 Uiso 1 calc R
C71 C 0.2340(5) -0.2787(5) 0.6157(8) 0.214(6) Uani 1 d .
H71A H 0.2283(5) -0.2323(5) 0.6376(8) 0.257 Uiso 1 calc R
H71B H 0.2367(5) -0.3291(5) 0.6422(8) 0.257 Uiso 1 calc R
C72 C 0.2759(5) -0.2685(5) 0.6211(6) 0.172(4) Uani 1 d .
H72A H 0.2707(5) -0.2224(5) 0.5883(6) 0.206 Uiso 1 calc R
H72B H 0.2844(5) -0.3177(5) 0.6058(6) 0.206 Uiso 1 calc R
C73 C 0.3281(4) -0.2475(6) 0.7276(6) 0.156(3) Uani 1 d .
H73A H 0.3258(4) -0.2894(6) 0.7570(6) 0.187 Uiso 1 calc R
H73B H 0.3644(4) -0.2527(6) 0.7431(6) 0.187 Uiso 1 calc R
C74 C 0.3251(5) -0.1684(9) 0.7535(10) 0.244(6) Uani 1 d .
H74A H 0.2868(5) -0.1565(9) 0.7280(10) 0.292 Uiso 1 calc R
H74B H 0.3377(5) -0.1262(9) 0.7373(10) 0.292 Uiso 1 calc R
C75 C 0.3609(6) -0.1685(13) 0.8438(9) 0.297(10) Uani 1 d .
H75A H 0.3462(6) -0.2058(13) 0.8605(9) 0.357 Uiso 1 calc R
H75B H 0.3987(6) -0.1848(13) 0.8701(9) 0.357 Uiso 1 calc R
C76 C 0.3594(6) -0.0828(12) 0.8646(11) 0.360(13) Uani 1 d .
H76A H 0.3848(63) -0.0767(31) 0.9228(11) 0.541 Uiso 1 calc R
H76B H 0.3224(20) -0.0695(42) 0.8423(107) 0.541 Uiso 1 calc R
H76C H 0.3701(81) -0.0463(14) 0.8423(102) 0.541 Uiso 1 calc R

loop_
_atom_type_symbol
_atom_type_description
_atom_type_scat_dispersion_real
_atom_type_scat_dispersion_imag
_atom_type_scat_source
C C 0.0033 0.0016 'International Tables Vol C Tables 4.2.6.8 and 6.1.1.4'
H H 0.0000 0.0000 'International Tables Vol C Tables 4.2.6.8 and 6.1.1.4'
N N 0.0061 0.0033 'International Tables Vol C Tables 4.2.6.8 and 6.1.1.4'

loop_
_geom_angle_atom_site_label_1
_geom_angle_atom_site_label_2
_geom_angle_atom_site_label_3
_geom_angle
_geom_angle_site_symmetry_3
C11 N1 C51 123.6(5) .
C11 N1 C41 120.2(4) .
C51 N1 C41 116.1(4) .
C31 N2 C71 120.2(6) .
C31 N2 C61 124.0(6) .
C71 N2 C61 110.7(6) .
N1 C11 C16 122.4(5) .
N1 C11 C12 121.9(5) .
C16 C11 C12 115.8(5) .
C13 C12 C11 120.9(5) .
C14 C13 C12 123.1(6) .
C13 C14 C15 115.1(5) .
C13 C14 C17 120.5(5) .
C15 C14 C17 124.4(5) .
C16 C15 C14 122.6(6) .
C15 C16 C11 122.5(6) .
C18 C17 C14 126.4(5) .
C17 C18 C21 126.4(5) .
C22 C21 C26 116.4(5) .
C22 C21 C18 121.3(5) .
C26 C21 C18 122.0(5) .
C23 C22 C21 123.7(5) .
C22 C23 C24 117.6(5) .
C22 C23 C27 118.7(4) .
C24 C23 C27 122.4(4) .
C25 C24 C23 117.2(5) .
C25 C24 C38 121.5(5) .
C23 C24 C38 120.9(5) .
C26 C25 C24 122.9(5) .
C25 C26 C21 118.5(5) .
C25 C26 C28 118.3(4) .
C21 C26 C28 122.0(4) .
C23 C27 C28 110.7(4) 2
C26 C28 C27 112.1(4) 2
N2 C31 C32 121.9(6) .
N2 C31 C36 121.9(6) .
C32 C31 C36 116.2(6) .
C31 C32 C33 121.7(7) .
C34 C33 C32 122.9(6) .
C33 C34 C35 115.6(5) .
C33 C34 C37 123.6(5) .
C35 C34 C37 120.8(5) .
C34 C35 C36 121.9(6) .
C31 C36 C35 121.7(6) .
C38 C37 C34 126.9(6) .
C37 C38 C24 129.2(6) .
N1 C41 C42 111.7(5) .
C41 C42 C43 112.4(6) .
C44 C43 C42 114.4(9) .
C43 C44 C45 136.6(13) .
C46 C45 C44 93.4(16) .
N1 C51 C52 109.1(5) .
C53 C52 C51 118.3(8) .
C52 C53 C54 119.8(11) .
C55 C54 C53 134.2(16) .
C54 C55 C56 112.3(16) .
C62 C61 N2 99.6(12) .
C61 C62 C63 90.9(10) .
C64 C63 C62 109.2(10) .
C65 C64 C63 134.6(18) .
C66 C65 C64 95.4(16) .
C72 C71 N2 98.5(9) .
C71 C72 C73 99.7(9) .
C74 C73 C72 115.8(9) .
C73 C74 C75 109.2(14) .
C76 C75 C74 104.7(16) .

loop_
_geom_bond_atom_site_label_1
_geom_bond_atom_site_label_2
_geom_bond_distance
_geom_bond_site_symmetry_2
N1 C11 1.375(5) .
N1 C51 1.437(6) .
N1 C41 1.479(6) .
N2 C31 1.344(6) .
N2 C71 1.627(12) .
N2 C61 1.702(12) .
C11 C16 1.377(6) .
C11 C12 1.400(6) .
C12 C13 1.386(6) .
C13 C14 1.374(6) .
C14 C15 1.392(7) .
C14 C17 1.472(6) .
C15 C16 1.367(7) .
C17 C18 1.336(6) .
C18 C21 1.466(6) .
C21 C22 1.397(6) .
C21 C26 1.401(6) .
C22 C23 1.383(6) .
C23 C24 1.402(6) .
C23 C27 1.504(6) .
C24 C25 1.396(6) .
C24 C38 1.473(6) .
C25 C26 1.385(6) .
C26 C28 1.500(6) .
C27 C28 1.573(6) 2
C28 C27 1.573(6) 2
C31 C32 1.367(7) .
C31 C36 1.378(7) .
C32 C33 1.380(7) .
C33 C34 1.372(7) .
C34 C35 1.372(6) .
C34 C37 1.457(6) .
C35 C36 1.394(7) .
C37 C38 1.318(6) .
C41 C42 1.487(7) .
C42 C43 1.502(8) .
C43 C44 1.352(11) .
C44 C45 1.57(2) .
C45 C46 1.42(2) .
C51 C52 1.573(9) .
C52 C53 1.349(9) .
C53 C54 1.478(13) .
C54 C55 1.30(2) .
C55 C56 1.586(14) .
C61 C62 1.351(11) .
C62 C63 1.673(13) .
C63 C64 1.518(13) .
C64 C65 1.422(15) .
C65 C66 1.40(2) .
C71 C72 1.273(10) .
C72 C73 1.786(12) .
C73 C74 1.431(12) .
C74 C75 1.489(14) .
C75 C76 1.47(2) .
